data_7224308
loop_
_publ_author_name
'B\"oserle, Ji\<r\'i'
'Alonso, Mercedes'
'Jambor, Roman'
'R\%u\<zi\<cka, Ale\<s'
'Dost\'al, Libor'

_publ_section_title
;
 Synthesis and reactivity of a germylene stabilized by a boraguanidinate
 ligand
;
_journal_issue 23
_journal_name_full 'RSC Adv.'
_journal_page_first 19377
_journal_paper_doi 10.1039/C6RA01187J
_journal_volume 6
_journal_year 2016
_chemical_formula_moiety 'C22 H33 B Br Ge N3'
_chemical_formula_sum 'C22 H33 B Br Ge N3'
_chemical_formula_weight 502.82
_chemical_name_systematic
; 
 ? 
;
_space_group_IT_number 2
_symmetry_cell_setting triclinic
_symmetry_space_group_name_Hall '-P 1'
_symmetry_space_group_name_H-M 'P -1'
_atom_sites_solution_hydrogens geom
_atom_sites_solution_primary direct
_atom_sites_solution_secondary difmap
_audit_creation_method SHELXL-97
_audit_update_record
;
2015-07-20 deposited with the CCDC.
2016-02-05 downloaded from the CCDC.
;
_cell_angle_alpha 95.684(5)
_cell_angle_beta 100.864(6)
_cell_angle_gamma 90.338(4)
_cell_formula_units_Z 2
_cell_length_a 8.3520(4)
_cell_length_b 10.4790(5)
_cell_length_c 13.5181(10)
_cell_measurement_reflns_used 24272
_cell_measurement_temperature 150(1)
_cell_measurement_theta_max 27.5
_cell_measurement_theta_min 1
_cell_volume 1155.83(12)
_computing_cell_refinement 'COLLECT and DENZO'
_computing_data_collection 'COLLECT (Hooft, 1998) and DENZO (Otwinowski & Minor, 1997)'
_computing_data_reduction 'COLLECT and DENZO'
_computing_molecular_graphics 'PLATON (Spek, 2003)'
_computing_publication_material 'SHELXL-97 (Sheldrick, 2008)'
_computing_structure_refinement 'SHELXL-97 (Sheldrick, 2008)'
_computing_structure_solution 'SIR92 (Altomare et al., 1994)'
_diffrn_ambient_temperature 150(1)
_diffrn_detector_area_resol_mean 9.091
_diffrn_measured_fraction_theta_full 0.995
_diffrn_measured_fraction_theta_max 0.995
_diffrn_measurement_device_type 'Bruker Nonius KappaCCD area detector'
_diffrn_measurement_method '\f and \w scans to fill the Ewald sphere'
_diffrn_radiation_monochromator graphite
_diffrn_radiation_source 'fine-focus sealed tube'
_diffrn_radiation_type MoK\a
_diffrn_radiation_wavelength 0.71073
_diffrn_reflns_av_R_equivalents 0.0402
_diffrn_reflns_av_sigmaI/netI 0.0305
_diffrn_reflns_limit_h_max 10
_diffrn_reflns_limit_h_min -10
_diffrn_reflns_limit_k_max 13
_diffrn_reflns_limit_k_min -13
_diffrn_reflns_limit_l_max 17
_diffrn_reflns_limit_l_min -17
_diffrn_reflns_number 24163
_diffrn_reflns_theta_full 27.50
_diffrn_reflns_theta_max 27.50
_diffrn_reflns_theta_min 1.95
_diffrn_standards_number 0
_exptl_absorpt_coefficient_mu 3.066
_exptl_absorpt_correction_T_max 0.751
_exptl_absorpt_correction_T_min 0.525
_exptl_absorpt_correction_type integration
_exptl_absorpt_process_details
;
Gaussian integration (Coppens, 1970)
;
_exptl_crystal_colour colourless
_exptl_crystal_density_diffrn 1.445
_exptl_crystal_density_method 'not measured'
_exptl_crystal_description block
_exptl_crystal_F_000 516
_exptl_crystal_size_max 0.32
_exptl_crystal_size_mid 0.19
_exptl_crystal_size_min 0.15
_refine_diff_density_max 0.428
_refine_diff_density_min -0.668
_refine_diff_density_rms 0.082
_refine_ls_extinction_method none
_refine_ls_goodness_of_fit_ref 1.085
_refine_ls_hydrogen_treatment mixed
_refine_ls_matrix_type full
_refine_ls_number_parameters 253
_refine_ls_number_reflns 5291
_refine_ls_number_restraints 0
_refine_ls_restrained_S_all 1.085
_refine_ls_R_factor_all 0.0477
_refine_ls_R_factor_gt 0.0306
_refine_ls_shift/su_max 0.001
_refine_ls_shift/su_mean 0.000
_refine_ls_structure_factor_coef Fsqd
_refine_ls_weighting_details 'calc w=1/[\s^2^(Fo^2^)+(0.0271P)^2^+1.1396P] where P=(Fo^2^+2Fc^2^)/3'
_refine_ls_weighting_scheme calc
_refine_ls_wR_factor_gt 0.0627
_refine_ls_wR_factor_ref 0.0703
_reflns_number_gt 4313
_reflns_number_total 5291
_reflns_threshold_expression >2sigma(I)
_cod_data_source_file c6ra01187j2.cif
_cod_data_source_block shelxl
_cod_database_code 7224308

loop_
_symmetry_equiv_pos_as_xyz
'x, y, z'
'-x, -y, -z'

loop_
_atom_site_label
_atom_site_type_symbol
_atom_site_fract_x
_atom_site_fract_y
_atom_site_fract_z
_atom_site_U_iso_or_equiv
_atom_site_adp_type
_atom_site_occupancy
_atom_site_symmetry_multiplicity
_atom_site_calc_flag
_atom_site_refinement_flags
Ge1 Ge 0.41820(3) 0.46419(2) 0.299434(18) 0.01910(7) Uani 1 1 d .
Br1 Br 0.18634(3) 0.60647(2) 0.242916(19) 0.02758(8) Uani 1 1 d .
N2 N 0.3728(2) 0.32422(17) 0.19470(13) 0.0159(4) Uani 1 1 d .
N1 N 0.2508(2) 0.10732(18) 0.23155(14) 0.0165(4) Uani 1 1 d .
C20 C 0.1122(3) 0.3117(2) 0.47782(17) 0.0198(5) Uani 1 1 d .
C8 C 0.5582(3) 0.3335(2) 0.07548(17) 0.0179(5) Uani 1 1 d .
C16 C 0.3959(3) 0.2495(2) 0.49464(17) 0.0194(5) Uani 1 1 d .
N3 N 0.2545(2) 0.32800(17) 0.33685(13) 0.0154(4) Uani 1 1 d .
H3 H 0.1746 0.3603 0.3160 0.019 Uiso 1 1 d R
C17 C 0.3905(3) 0.2171(2) 0.59114(18) 0.0254(5) Uani 1 1 d .
H17 H 0.4838 0.1866 0.6298 0.031 Uiso 1 1 d R
C1 C 0.3270(3) 0.0081(2) 0.17030(18) 0.0203(5) Uani 1 1 d .
H1 H 0.2995 -0.0750 0.1912 0.024 Uiso 1 1 d R
C3 C 0.2620(3) 0.0021(2) 0.05704(18) 0.0276(6) Uani 1 1 d .
H3A H 0.1452 -0.0057 0.0444 0.033 Uiso 1 1 d R
H3B H 0.3055 -0.0709 0.0232 0.033 Uiso 1 1 d R
H3C H 0.2941 0.0790 0.0320 0.033 Uiso 1 1 d R
C4 C 0.1223(3) 0.0583(2) 0.28097(18) 0.0204(5) Uani 1 1 d .
H4 H 0.0788 0.1334 0.3153 0.025 Uiso 1 1 d R
C13 C 0.7051(3) 0.3416(3) 0.15993(19) 0.0252(5) Uani 1 1 d .
H13A H 0.7260 0.4292 0.1881 0.030 Uiso 1 1 d R
H13B H 0.7980 0.3099 0.1337 0.030 Uiso 1 1 d R
H13C H 0.6852 0.2905 0.2117 0.030 Uiso 1 1 d R
C10 C 0.4483(3) 0.3333(2) -0.10278(18) 0.0229(5) Uani 1 1 d .
H10 H 0.4645 0.3351 -0.1688 0.028 Uiso 1 1 d R
B1 B 0.2917(3) 0.2392(2) 0.24536(18) 0.0149(5) Uani 1 1 d .
C7 C 0.3993(3) 0.3240(2) 0.09435(16) 0.0150(4) Uani 1 1 d .
C22 C -0.0402(3) 0.3620(3) 0.4171(2) 0.0277(6) Uani 1 1 d .
H22A H -0.0826 0.3003 0.3607 0.033 Uiso 1 1 d R
H22B H -0.0147 0.4411 0.3926 0.033 Uiso 1 1 d R
H22C H -0.1203 0.3765 0.4591 0.033 Uiso 1 1 d R
C9 C 0.5796(3) 0.3377(2) -0.02405(18) 0.0216(5) Uani 1 1 d .
H9 H 0.6845 0.3433 -0.0376 0.026 Uiso 1 1 d R
C12 C 0.2641(3) 0.3231(2) 0.01432(17) 0.0173(4) Uani 1 1 d .
C14 C 0.0921(3) 0.3191(2) 0.03297(18) 0.0231(5) Uani 1 1 d .
H14A H 0.0172 0.3301 -0.0287 0.028 Uiso 1 1 d R
H14B H 0.0794 0.3870 0.0839 0.028 Uiso 1 1 d R
H14C H 0.0700 0.2380 0.0557 0.028 Uiso 1 1 d R
C19 C 0.1132(3) 0.2781(2) 0.57469(19) 0.0261(5) Uani 1 1 d .
H19 H 0.0196 0.2883 0.6022 0.031 Uiso 1 1 d R
C15 C 0.2547(3) 0.2948(2) 0.43771(16) 0.0163(4) Uani 1 1 d .
C5 C 0.1874(3) -0.0290(2) 0.36250(19) 0.0271(5) Uani 1 1 d .
H5A H 0.2175 -0.1092 0.3312 0.032 Uiso 1 1 d R
H5B H 0.1040 -0.0439 0.4005 0.032 Uiso 1 1 d R
H5C H 0.2811 0.0111 0.4072 0.032 Uiso 1 1 d R
C18 C 0.2507(3) 0.2302(2) 0.63112(18) 0.0275(6) Uani 1 1 d .
H18 H 0.2485 0.2067 0.6954 0.033 Uiso 1 1 d R
C11 C 0.2915(3) 0.3269(2) -0.08354(17) 0.0211(5) Uani 1 1 d .
H11 H 0.2031 0.3246 -0.1371 0.025 Uiso 1 1 d R
C21 C 0.5529(3) 0.2348(3) 0.4558(2) 0.0309(6) Uani 1 1 d .
H21A H 0.5394 0.1685 0.4003 0.037 Uiso 1 1 d R
H21B H 0.6379 0.2124 0.5092 0.037 Uiso 1 1 d R
H21C H 0.5818 0.3143 0.4332 0.037 Uiso 1 1 d R
C6 C -0.0208(3) -0.0066(3) 0.2049(2) 0.0295(6) Uani 1 1 d .
H6A H -0.0640 0.0521 0.1569 0.035 Uiso 1 1 d R
H6B H -0.1043 -0.0307 0.2399 0.035 Uiso 1 1 d R
H6C H 0.0160 -0.0816 0.1699 0.035 Uiso 1 1 d R
C2 C 0.5116(3) 0.0209(2) 0.1923(2) 0.0267(5) Uani 1 1 d .
H2A H 0.5444 0.1007 0.1718 0.032 Uiso 1 1 d R
H2B H 0.5560 -0.0489 0.1554 0.032 Uiso 1 1 d R
H2C H 0.5514 0.0189 0.2635 0.032 Uiso 1 1 d R

loop_
_atom_site_aniso_label
_atom_site_aniso_U_11
_atom_site_aniso_U_22
_atom_site_aniso_U_33
_atom_site_aniso_U_23
_atom_site_aniso_U_13
_atom_site_aniso_U_12
Ge1 0.02352(14) 0.01574(13) 0.01847(13) 0.00158(9) 0.00527(10) -0.00342(9)
Br1 0.03722(15) 0.01985(13) 0.02958(14) 0.00682(10) 0.01381(11) 0.00859(10)
N2 0.0191(9) 0.0144(9) 0.0148(9) 0.0019(7) 0.0049(7) 0.0001(7)
N1 0.0186(10) 0.0152(9) 0.0167(9) 0.0023(7) 0.0053(7) 0.0005(7)
C20 0.0221(12) 0.0176(11) 0.0204(11) -0.0016(9) 0.0077(9) -0.0043(9)
C8 0.0182(11) 0.0132(11) 0.0234(12) 0.0027(9) 0.0057(9) 0.0007(8)
C16 0.0211(12) 0.0190(12) 0.0175(11) 0.0023(9) 0.0023(9) -0.0044(9)
N3 0.0157(9) 0.0157(9) 0.0157(9) 0.0038(7) 0.0036(7) 0.0023(7)
C17 0.0317(14) 0.0256(13) 0.0174(11) 0.0061(10) -0.0013(10) -0.0052(10)
C1 0.0250(12) 0.0144(11) 0.0223(12) 0.0021(9) 0.0066(9) 0.0030(9)
C3 0.0373(15) 0.0231(13) 0.0222(12) -0.0024(10) 0.0073(11) 0.0056(11)
C4 0.0215(12) 0.0186(12) 0.0228(12) 0.0047(9) 0.0071(9) -0.0027(9)
C13 0.0172(12) 0.0323(14) 0.0274(13) 0.0061(11) 0.0055(10) 0.0003(10)
C10 0.0360(14) 0.0190(12) 0.0171(11) 0.0048(9) 0.0119(10) -0.0014(10)
B1 0.0149(12) 0.0170(12) 0.0130(11) 0.0023(9) 0.0025(9) 0.0028(9)
C7 0.0194(11) 0.0111(10) 0.0162(10) 0.0031(8) 0.0065(8) 0.0006(8)
C22 0.0199(12) 0.0328(14) 0.0321(14) 0.0007(11) 0.0105(10) 0.0033(10)
C9 0.0232(12) 0.0186(12) 0.0270(12) 0.0041(10) 0.0143(10) 0.0014(9)
C12 0.0188(11) 0.0140(11) 0.0198(11) 0.0035(9) 0.0046(9) 0.0003(8)
C14 0.0195(12) 0.0272(13) 0.0231(12) 0.0054(10) 0.0040(9) 0.0016(10)
C19 0.0325(14) 0.0251(13) 0.0242(12) -0.0017(10) 0.0172(11) -0.0070(10)
C15 0.0196(11) 0.0157(11) 0.0141(10) 0.0010(8) 0.0047(8) -0.0033(8)
C5 0.0356(15) 0.0224(13) 0.0247(13) 0.0080(10) 0.0071(11) -0.0056(11)
C18 0.0410(15) 0.0260(13) 0.0165(11) 0.0030(10) 0.0080(11) -0.0096(11)
C11 0.0261(13) 0.0181(12) 0.0177(11) 0.0035(9) 0.0003(9) 0.0004(9)
C21 0.0195(13) 0.0467(17) 0.0274(13) 0.0120(12) 0.0024(10) 0.0026(11)
C6 0.0269(14) 0.0300(14) 0.0318(14) 0.0034(11) 0.0061(11) -0.0074(11)
C2 0.0251(13) 0.0213(13) 0.0344(14) 0.0012(11) 0.0083(11) 0.0054(10)

loop_
_atom_type_symbol
_atom_type_description
_atom_type_scat_dispersion_real
_atom_type_scat_dispersion_imag
_atom_type_scat_source
C C 0.0033 0.0016 'International Tables Vol C Tables 4.2.6.8 and 6.1.1.4'
H H 0.0000 0.0000 'International Tables Vol C Tables 4.2.6.8 and 6.1.1.4'
N N 0.0061 0.0033 'International Tables Vol C Tables 4.2.6.8 and 6.1.1.4'
B B 0.0013 0.0007 'International Tables Vol C Tables 4.2.6.8 and 6.1.1.4'
Br Br -0.2901 2.4595 'International Tables Vol C Tables 4.2.6.8 and 6.1.1.4'
Ge Ge 0.1547 1.8001 'International Tables Vol C Tables 4.2.6.8 and 6.1.1.4'

loop_
_exptl_crystal_face_index_h
_exptl_crystal_face_index_k
_exptl_crystal_face_index_l
_exptl_crystal_face_perp_dist
-1 0 0 0.147
1 0 0 0.158
0 0 -1 0.032
0 0 1 0.075
0 1 0 0.039
0 -1 0 0.087
1 0 -1 0.149
1 0 1 0.137
-1 0 1 0.158

loop_
_geom_angle_atom_site_label_1
_geom_angle_atom_site_label_2
_geom_angle_atom_site_label_3
_geom_angle
N2 Ge1 N3 69.59(7)
N2 Ge1 Br1 100.29(6)
N3 Ge1 Br1 90.71(5)
C7 N2 B1 134.16(19)
C7 N2 Ge1 126.28(14)
B1 N2 Ge1 99.08(14)
B1 N1 C4 119.60(19)
B1 N1 C1 125.48(19)
C4 N1 C1 114.93(18)
C19 C20 C15 118.4(2)
C19 C20 C22 120.3(2)
C15 C20 C22 121.3(2)
C9 C8 C7 118.9(2)
C9 C8 C13 119.5(2)
C7 C8 C13 121.7(2)
C17 C16 C15 118.3(2)
C17 C16 C21 119.0(2)
C15 C16 C21 122.7(2)
C15 N3 B1 127.39(18)
C15 N3 Ge1 124.60(14)
B1 N3 Ge1 86.48(12)
C15 N3 H3 110.5
B1 N3 H3 104.7
Ge1 N3 H3 97.7
C18 C17 C16 121.5(2)
C18 C17 H17 119.4
C16 C17 H17 119.1
N1 C1 C2 112.18(19)
N1 C1 C3 114.05(19)
C2 C1 C3 110.3(2)
N1 C1 H1 106.5
C2 C1 H1 106.7
C3 C1 H1 106.5
C1 C3 H3A 109.3
C1 C3 H3B 109.6
H3A C3 H3B 109.5
C1 C3 H3C 109.5
H3A C3 H3C 109.5
H3B C3 H3C 109.5
N1 C4 C5 113.22(19)
N1 C4 C6 112.64(19)
C5 C4 C6 110.9(2)
N1 C4 H4 106.4
C5 C4 H4 106.6
C6 C4 H4 106.6
C8 C13 H13A 109.7
C8 C13 H13B 109.3
H13A C13 H13B 109.5
C8 C13 H13C 109.5
H13A C13 H13C 109.5
H13B C13 H13C 109.5
C9 C10 C11 119.9(2)
C9 C10 H10 120.1
C11 C10 H10 120.0
N1 B1 N2 135.6(2)
N1 B1 N3 121.94(19)
N2 B1 N3 102.44(18)
C8 C7 C12 120.3(2)
C8 C7 N2 120.4(2)
C12 C7 N2 119.19(19)
C20 C22 H22A 109.4
C20 C22 H22B 109.4
H22A C22 H22B 109.5
C20 C22 H22C 109.5
H22A C22 H22C 109.5
H22B C22 H22C 109.5
C10 C9 C8 121.1(2)
C10 C9 H9 119.3
C8 C9 H9 119.6
C11 C12 C7 118.7(2)
C11 C12 C14 119.8(2)
C7 C12 C14 121.5(2)
C12 C14 H14A 109.5
C12 C14 H14B 109.3
H14A C14 H14B 109.5
C12 C14 H14C 109.6
H14A C14 H14C 109.5
H14B C14 H14C 109.5
C18 C19 C20 121.3(2)
C18 C19 H19 119.3
C20 C19 H19 119.4
C16 C15 C20 121.1(2)
C16 C15 N3 120.07(19)
C20 C15 N3 118.8(2)
C4 C5 H5A 109.5
C4 C5 H5B 109.3
H5A C5 H5B 109.5
C4 C5 H5C 109.7
H5A C5 H5C 109.5
H5B C5 H5C 109.5
C17 C18 C19 119.4(2)
C17 C18 H18 120.4
C19 C18 H18 120.1
C10 C11 C12 121.1(2)
C10 C11 H11 119.4
C12 C11 H11 119.5
C16 C21 H21A 109.6
C16 C21 H21B 109.4
H21A C21 H21B 109.5
C16 C21 H21C 109.4
H21A C21 H21C 109.5
H21B C21 H21C 109.5
C4 C6 H6A 109.3
C4 C6 H6B 109.6
H6A C6 H6B 109.5
C4 C6 H6C 109.5
H6A C6 H6C 109.5
H6B C6 H6C 109.5
C1 C2 H2A 109.6
C1 C2 H2B 109.4
H2A C2 H2B 109.5
C1 C2 H2C 109.4
H2A C2 H2C 109.5
H2B C2 H2C 109.5

loop_
_geom_bond_atom_site_label_1
_geom_bond_atom_site_label_2
_geom_bond_distance
Ge1 N2 1.9182(18)
Ge1 N3 2.1312(18)
Ge1 Br1 2.5017(4)
N2 C7 1.415(3)
N2 B1 1.418(3)
N1 B1 1.407(3)
N1 C4 1.481(3)
N1 C1 1.486(3)
C20 C19 1.388(3)
C20 C15 1.403(3)
C20 C22 1.507(3)
C8 C9 1.395(3)
C8 C7 1.402(3)
C8 C13 1.506(3)
C16 C17 1.389(3)
C16 C15 1.395(3)
C16 C21 1.505(3)
N3 C15 1.440(3)
N3 B1 1.553(3)
N3 H3 0.7679
C17 C18 1.378(4)
C17 H17 0.9301
C1 C2 1.517(3)
C1 C3 1.520(3)
C1 H1 0.9800
C3 H3A 0.9601
C3 H3B 0.9600
C3 H3C 0.9600
C4 C5 1.525(3)
C4 C6 1.529(3)
C4 H4 0.9800
C13 H13A 0.9600
C13 H13B 0.9599
C13 H13C 0.9601
C10 C9 1.374(4)
C10 C11 1.385(3)
C10 H10 0.9300
C7 C12 1.408(3)
C22 H22A 0.9600
C22 H22B 0.9601
C22 H22C 0.9601
C9 H9 0.9301
C12 C11 1.389(3)
C12 C14 1.506(3)
C14 H14A 0.9600
C14 H14B 0.9600
C14 H14C 0.9600
C19 C18 1.380(4)
C19 H19 0.9299
C5 H5A 0.9600
C5 H5B 0.9601
C5 H5C 0.9600
C18 H18 0.9300
C11 H11 0.9300
C21 H21A 0.9600
C21 H21B 0.9600
C21 H21C 0.9600
C6 H6A 0.9600
C6 H6B 0.9600
C6 H6C 0.9601
C2 H2A 0.9600
C2 H2B 0.9600
C2 H2C 0.9600

loop_
_geom_hbond_atom_site_label_D
_geom_hbond_atom_site_label_H
_geom_hbond_atom_site_label_A
_geom_hbond_distance_DH
_geom_hbond_distance_HA
_geom_hbond_distance_DA
_geom_hbond_angle_DHA
N3 H3 Br1 0.77 2.86 3.3065(18) 119.5
